data_7126700
loop_
_publ_author_name
'Kroll, Alexander'
'Steinert, Henning'
'Scharf, Lennart T.'
'Scherpf, Thorsten'
'Mallick, Bert'
'Gessner, Viktoria H.'

_publ_section_title
;
 A diamino-substituted carbodiphosphorane as strong C-donor and weak
 N-donor: isolation of monomeric trigonal-planar
 L&#x00B7;ZnCl<sub>2</sub>.
;
_journal_issue 58
_journal_name_full 'Chemical communications (Cambridge, England)'
_journal_page_first 8051
_journal_page_last 8054
_journal_paper_doi 10.1039/d0cc02496a
_journal_volume 56
_journal_year 2020
_chemical_formula_moiety 'C41 H47 N2 O3 P2 Rh'
_chemical_formula_sum 'C41 H47 N2 O3 P2 Rh'
_chemical_formula_weight 780.65
_space_group_crystal_system triclinic
_space_group_IT_number 2
_space_group_name_Hall '-P 1'
_space_group_name_H-M_alt 'P -1'
_atom_sites_solution_hydrogens geom
_audit_creation_method SHELXL-2018/1
_audit_update_record
;
2020-03-27 deposited with the CCDC.	2020-05-12 downloaded from the CCDC.
;
_cell_angle_alpha 88.8630(10)
_cell_angle_beta 89.7720(10)
_cell_angle_gamma 77.8600(10)
_cell_formula_units_Z 4
_cell_length_a 14.0618(2)
_cell_length_b 16.9278(3)
_cell_length_c 19.7394(3)
_cell_measurement_reflns_used 29583
_cell_measurement_temperature 100(2)
_cell_measurement_theta_max 76.7190
_cell_measurement_theta_min 3.7260
_cell_volume 4592.69(13)
_computing_cell_refinement 'CrysAlisPro 1.171.40.20a (Rigaku OD, 2018)'
_computing_data_collection 'CrysAlisPro 1.171.40.20a (Rigaku OD, 2018)'
_computing_data_reduction 'CrysAlisPro 1.171.40.20a (Rigaku OD, 2018)'
_computing_structure_refinement 'SHELXL-2018/1 (Sheldrick, 2018)'
_computing_structure_solution 'SHELXL-2018/1 (Sheldrick, 2018)'
_diffrn_ambient_temperature 100(2)
_diffrn_measured_fraction_theta_full 1.000
_diffrn_measured_fraction_theta_max 0.987
_diffrn_measurement_device 'four-circle diffractometer'
_diffrn_measurement_device_type 'XtaLAB Synergy, Dualflex, HyPix'
_diffrn_radiation_monochromator mirror
_diffrn_radiation_probe x-ray
_diffrn_radiation_type 'Cu K\a'
_diffrn_radiation_wavelength 1.54184
_diffrn_reflns_av_unetI/netI 0.0089
_diffrn_reflns_Laue_measured_fraction_full 1.000
_diffrn_reflns_Laue_measured_fraction_max 0.987
_diffrn_reflns_limit_h_max 17
_diffrn_reflns_limit_h_min -17
_diffrn_reflns_limit_k_max 21
_diffrn_reflns_limit_k_min -21
_diffrn_reflns_limit_l_max 24
_diffrn_reflns_limit_l_min -24
_diffrn_reflns_number 29512
_diffrn_reflns_point_group_measured_fraction_full 1.000
_diffrn_reflns_point_group_measured_fraction_max 0.987
_diffrn_reflns_theta_full 67.684
_diffrn_reflns_theta_max 77.144
_diffrn_reflns_theta_min 3.215
_diffrn_source 'micro-focus sealed X-ray tube'
_diffrn_source_type 'PhotonJet (Cu) X-ray Source'
_exptl_absorpt_coefficient_mu 3.922
_exptl_absorpt_correction_T_max 1.000
_exptl_absorpt_correction_T_min 0.766
_exptl_absorpt_correction_type multi-scan
_exptl_absorpt_process_details
;
CrysAlisPro 1.171.38.46 (Rigaku Oxford Diffraction, 2015)
Numerical absorption correction based on gaussian integration over
			a multifaceted crystal model
Empirical absorption correction using spherical harmonics,
 implemented in SCALE3 ABSPACK scaling algorithm.
;
_exptl_crystal_colour 'pale yellow'
_exptl_crystal_density_diffrn 1.129
_exptl_crystal_description block
_exptl_crystal_F_000 1624
_exptl_crystal_size_max 0.090
_exptl_crystal_size_mid 0.050
_exptl_crystal_size_min 0.010
_refine_diff_density_max 1.222
_refine_diff_density_min -0.731
_refine_diff_density_rms 0.070
_refine_ls_extinction_method none
_refine_ls_goodness_of_fit_ref 1.054
_refine_ls_hydrogen_treatment constr
_refine_ls_matrix_type full
_refine_ls_number_parameters 888
_refine_ls_number_reflns 29512
_refine_ls_number_restraints 31
_refine_ls_restrained_S_all 1.055
_refine_ls_R_factor_all 0.0450
_refine_ls_R_factor_gt 0.0420
_refine_ls_shift/su_max 0.003
_refine_ls_shift/su_mean 0.000
_refine_ls_structure_factor_coef Fsqd
_refine_ls_weighting_details 'w=1/[\s^2^(Fo^2^)+(0.0704P)^2^+3.1721P] where P=(Fo^2^+2Fc^2^)/3'
_refine_ls_weighting_scheme calc
_refine_ls_wR_factor_gt 0.1172
_refine_ls_wR_factor_ref 0.1198
_reflns_Friedel_coverage 0.000
_reflns_number_gt 27267
_reflns_number_total 29512
_reflns_threshold_expression 'I > 2\s(I)'
_cod_data_source_file d0cc02496a2.cif
_cod_data_source_block AK-030_twin1_hklf5_sq_pl_sq
_cod_depositor_comments
;
Adding full bibliography for 7126695--7126700.cif.

2024-09-02
Z value and formula fixed to values more according to usual
chemical conventions.                 miguel
;
_cod_original_formula_sum 'C82 H94 N4 O6 P4 Rh2'
_cod_original_formula_weight 1561.31
_cod_original_formula_moiety 'C82 H94 N4 O6 P4 Rh2'
_cod_original_formula_units_Z 2
_cod_database_code 7126700
_shelx_shelxl_version_number 2018/1
_shelx_space_group_comment
;
The symmetry employed for this shelxl refinement is uniquely defined
by the following loop, which should always be used as a source of
symmetry information in preference to the above space-group names.
They are only intended as comments.
;
_shelx_estimated_absorpt_t_min 0.719
_shelx_estimated_absorpt_t_max 0.962

loop_
_space_group_symop_operation_xyz
'x, y, z'
'-x, -y, -z'

loop_
_atom_site_label
_atom_site_type_symbol
_atom_site_fract_x
_atom_site_fract_y
_atom_site_fract_z
_atom_site_U_iso_or_equiv
_atom_site_adp_type
_atom_site_occupancy
_atom_site_site_symmetry_order
_atom_site_calc_flag
_atom_site_refinement_flags_posn
_atom_site_refinement_flags_adp
_atom_site_refinement_flags_occupancy
_atom_site_disorder_assembly
_atom_site_disorder_group
C2 C 0.3382(2) 0.3683(2) 0.80582(17) 0.0384(7) Uani 1 1 d . . . . .
H2A H 0.270030 0.395632 0.814830 0.046 Uiso 1 1 calc R U . . .
H2AB H 0.361275 0.395071 0.765814 0.046 Uiso 1 1 calc R U . . .
N2 N -0.05304(18) 0.32255(16) 0.76022(15) 0.0375(6) Uani 1 1 d . . . . .
P2 P 0.04706(5) 0.36038(4) 0.76660(4) 0.02869(14) Uani 1 1 d . U . . .
O2 O 0.09808(18) 0.24216(14) 1.00959(11) 0.0409(5) Uani 1 1 d . . . . .
Rh2 Rh 0.49942(2) 0.27494(2) 0.41013(2) 0.03020(6) Uani 1 1 d . . . . .
C10 C 0.2436(3) 0.2007(3) 0.54303(18) 0.0601(11) Uani 1 1 d . . . . .
H10 H 0.244565 0.189604 0.496019 0.072 Uiso 1 1 calc R U . . .
C11 C 0.1740(3) 0.1775(3) 0.58480(19) 0.0538(10) Uani 1 1 d . . . . .
H11 H 0.126732 0.151397 0.566347 0.065 Uiso 1 1 calc R U . . .
C41 C 0.1608(2) 0.36397(19) 0.92858(15) 0.0346(6) Uani 1 1 d . . . . .
C12 C 0.1742(2) 0.1928(2) 0.65351(16) 0.0407(7) Uani 1 1 d . . . . .
H12 H 0.126753 0.176743 0.682064 0.049 Uiso 1 1 calc R U . . .
C37 C 0.0674(3) 0.1106(2) 0.92079(18) 0.0418(7) Uani 1 1 d . . . . .
C18 C 0.3043(3) 0.1350(2) 0.87697(17) 0.0428(7) Uani 1 1 d . . . . .
H18 H 0.307877 0.181595 0.902135 0.051 Uiso 1 1 calc R U . . .
C35 C 0.0253(3) 0.3825(2) 0.62642(18) 0.0477(8) Uani 1 1 d . . . . .
H35 H -0.026604 0.354805 0.631077 0.057 Uiso 1 1 calc R U . . .
C32 C 0.1785(3) 0.4621(2) 0.6118(2) 0.0553(10) Uani 1 1 d . . . . .
H32 H 0.230860 0.489230 0.606901 0.066 Uiso 1 1 calc R U . . .
C8 C 0.3118(3) 0.2550(2) 0.63875(18) 0.0465(8) Uani 1 1 d . . . . .
H8 H 0.359139 0.281458 0.656633 0.056 Uiso 1 1 calc R U . . .
C26 C -0.0187(3) 0.5944(2) 0.8355(2) 0.0486(8) Uani 1 1 d . . . . .
H26 H -0.011581 0.646534 0.820405 0.058 Uiso 1 1 calc R U . . .
P1 P 0.24480(5) 0.24612(4) 0.77245(4) 0.02769(15) Uani 1 1 d . . . . .
Rh1 Rh 0.12185(2) 0.27309(2) 0.90903(2) 0.02958(6) Uani 1 1 d . . . . .
O1 O 0.08056(17) 0.16727(13) 0.88127(11) 0.0370(5) Uani 1 1 d . . . . .
N1 N 0.34226(19) 0.28362(17) 0.79147(14) 0.0383(6) Uani 1 1 d . . . . .
C1 C 0.1405(2) 0.29772(17) 0.80607(14) 0.0282(5) Uani 1 1 d . . . . .
C22 C -0.1262(3) 0.2098(2) 0.7979(2) 0.0533(9) Uani 1 1 d . . . . .
H22A H -0.110417 0.215700 0.846171 0.064 Uiso 1 1 calc R U . . .
H22B H -0.125432 0.151993 0.790449 0.064 Uiso 1 1 calc R U . . .
C33 C 0.1265(4) 0.4480(3) 0.55591(19) 0.0642(12) Uani 1 1 d . . . . .
H33 H 0.143669 0.465018 0.512207 0.077 Uiso 1 1 calc R U . . .
C30 C 0.0776(2) 0.39621(18) 0.68338(16) 0.0341(6) Uani 1 1 d . . . . .
C13 C 0.2796(2) 0.14323(18) 0.80829(15) 0.0325(6) Uani 1 1 d . . . . .
C38 C 0.0677(3) 0.1112(2) 0.99166(19) 0.0530(10) Uani 1 1 d . . . . .
H38 H 0.058772 0.063571 1.014856 0.064 Uiso 1 1 calc R U . . .
C15 C 0.2978(3) -0.0023(2) 0.8041(2) 0.0567(10) Uani 1 1 d . . . . .
H15 H 0.296099 -0.049271 0.778966 0.068 Uiso 1 1 calc R U . . .
C25 C 0.0114(3) 0.52809(19) 0.79340(18) 0.0404(6) Uani 1 1 d . U . . .
H25 H 0.038596 0.535442 0.750200 0.048 Uiso 1 1 calc R U . . .
C39 C 0.0799(3) 0.1760(2) 1.03128(18) 0.0485(8) Uani 1 1 d . . . . .
C24 C 0.0014(2) 0.45147(18) 0.81485(16) 0.0337(5) Uani 1 1 d . U . . .
C20 C -0.2265(3) 0.3494(3) 0.7889(3) 0.0624(11) Uani 1 1 d . . . . .
H20A H -0.290922 0.382278 0.776023 0.075 Uiso 1 1 calc R U . . .
H20B H -0.213887 0.360943 0.836657 0.075 Uiso 1 1 calc R U . . .
C34 C 0.0492(4) 0.4092(3) 0.5630(2) 0.0650(12) Uani 1 1 d . . . . .
H34 H 0.012664 0.400973 0.524418 0.078 Uiso 1 1 calc R U . . .
C31 C 0.1537(3) 0.4363(2) 0.67547(18) 0.0439(8) Uani 1 1 d . . . . .
H31 H 0.189199 0.446210 0.714094 0.053 Uiso 1 1 calc R U . . .
C40 C 0.0689(5) 0.1697(3) 1.1071(2) 0.0705(14) Uani 1 1 d . . . . .
H40A H 0.007508 0.204583 1.120996 0.106 Uiso 1 1 calc R U . . .
H40B H 0.123261 0.186731 1.129329 0.106 Uiso 1 1 calc R U . . .
H40C H 0.068855 0.113542 1.120236 0.106 Uiso 1 1 calc R U . . .
C36 C 0.0491(3) 0.0362(2) 0.8853(2) 0.0539(9) Uani 1 1 d . . . . .
H36A H 0.072318 -0.011869 0.913923 0.081 Uiso 1 1 calc R U . . .
H36B H 0.083961 0.030286 0.841957 0.081 Uiso 1 1 calc R U . . .
H36C H -0.020770 0.042315 0.877033 0.081 Uiso 1 1 calc R U . . .
C4 C 0.5053(3) 0.3289(3) 0.8576(2) 0.0538(9) Uani 1 1 d . . . . .
H4A H 0.536568 0.353176 0.819863 0.065 Uiso 1 1 calc R U . . .
H4AB H 0.543087 0.331647 0.899398 0.065 Uiso 1 1 calc R U . . .
O4 O 0.60027(17) 0.17116(13) 0.38422(10) 0.0367(5) Uani 1 1 d . . . . .
N4 N 0.27193(19) 0.27479(17) 0.29850(13) 0.0354(5) Uani 1 1 d . . . . .
C5 C 0.5056(3) 0.2408(3) 0.8425(2) 0.0572(10) Uani 1 1 d . . . . .
H5A H 0.572968 0.211382 0.833514 0.069 Uiso 1 1 calc R U . . .
H5AB H 0.480693 0.214799 0.882196 0.069 Uiso 1 1 calc R U . . .
O5 O 0.54130(17) 0.25086(13) 0.51060(10) 0.0383(5) Uani 1 1 d . . . . .
C7 C 0.2424(2) 0.23100(18) 0.68112(15) 0.0340(6) Uani 1 1 d . . . . .
C76 C 0.4799(2) 0.1909(2) 0.15290(15) 0.0366(7) Uani 1 1 d . . . . .
H76 H 0.537187 0.171685 0.178750 0.044 Uiso 1 1 calc R U . . .
C71 C 0.3933(2) 0.22686(18) 0.18548(14) 0.0330(6) Uani 1 1 d . . . . .
C65 C 0.4123(2) 0.13877(18) 0.31557(15) 0.0337(6) Uani 1 1 d . . . . .
P3 P 0.52218(5) 0.35854(4) 0.26467(4) 0.02870(14) Uani 1 1 d . . . . .
C3 C 0.4009(3) 0.3763(2) 0.86682(19) 0.0483(8) Uani 1 1 d . . . . .
H3A H 0.372543 0.356089 0.907962 0.058 Uiso 1 1 calc R U . . .
H3AB H 0.401451 0.434102 0.873274 0.058 Uiso 1 1 calc R U . . .
O3 O 0.18694(18) 0.42314(14) 0.93948(12) 0.0427(5) Uani 1 1 d . . . . .
N3 N 0.64120(19) 0.32251(16) 0.25343(15) 0.0386(6) Uani 1 1 d . . . . .
C78 C 0.6494(2) 0.11954(19) 0.42539(16) 0.0373(7) Uani 1 1 d . . . . .
P4 P 0.38843(6) 0.24005(5) 0.27694(4) 0.02914(15) Uani 1 1 d . . . . .
C55 C 0.4658(3) 0.5245(2) 0.29545(18) 0.0441(8) Uani 1 1 d . . . . .
H55 H 0.430884 0.531450 0.253920 0.053 Uiso 1 1 calc R U . . .
C54 C 0.5216(2) 0.44953(18) 0.31289(15) 0.0328(6) Uani 1 1 d . . . . .
C6 C 0.4427(3) 0.2361(3) 0.7816(2) 0.0536(10) Uani 1 1 d . . . . .
H6A H 0.471647 0.257059 0.741061 0.064 Uiso 1 1 calc R U . . .
H6AB H 0.440500 0.178928 0.773784 0.064 Uiso 1 1 calc R U . . .
O6 O 0.35328(18) 0.42268(15) 0.44074(12) 0.0455(6) Uani 1 1 d . . . . .
C48 C 0.4690(3) 0.39494(18) 0.18295(16) 0.0371(7) Uani 1 1 d . . . . .
C42 C 0.4653(2) 0.29441(17) 0.30732(13) 0.0280(5) Uani 1 1 d . . . . .
C72 C 0.3114(3) 0.2563(2) 0.14579(17) 0.0406(7) Uani 1 1 d . . . . .
H72 H 0.252718 0.282060 0.167245 0.049 Uiso 1 1 calc R U . . .
C66 C 0.3900(2) 0.1326(2) 0.38420(16) 0.0380(7) Uani 1 1 d . . . . .
H66 H 0.355762 0.178761 0.407171 0.046 Uiso 1 1 calc R U . . .
C14 C 0.2790(3) 0.0740(2) 0.77174(17) 0.0417(7) Uani 1 1 d . . . . .
H14 H 0.265927 0.078387 0.724482 0.050 Uiso 1 1 calc R U . . .
C82 C 0.4110(2) 0.3651(2) 0.42956(15) 0.0359(6) Uani 1 1 d . . . . .
C79 C 0.6528(3) 0.12533(19) 0.49553(16) 0.0384(7) Uani 1 1 d . . . . .
H79 H 0.692778 0.081761 0.519761 0.046 Uiso 1 1 calc R U . . .
C16 C 0.3184(3) -0.0090(2) 0.8717(2) 0.0612(11) Uani 1 1 d . . . . .
H16 H 0.329343 -0.060354 0.893990 0.073 Uiso 1 1 calc R U . . .
C80 C 0.6023(3) 0.18980(19) 0.53340(16) 0.0378(7) Uani 1 1 d . . . . .
C19 C -0.1490(3) 0.3730(2) 0.7440(2) 0.0521(9) Uani 1 1 d . . . . .
H19A H -0.164760 0.366255 0.695927 0.062 Uiso 1 1 calc R U . . .
H19B H -0.147738 0.430555 0.750702 0.062 Uiso 1 1 calc R U . . .
C74 C 0.3996(3) 0.2123(2) 0.04514(17) 0.0517(9) Uani 1 1 d . . . . .
H74 H 0.401767 0.207184 -0.002705 0.062 Uiso 1 1 calc R U . . .
C47 C 0.6833(2) 0.23639(19) 0.24731(18) 0.0380(7) Uani 1 1 d . . . . .
H47A H 0.695374 0.223439 0.198935 0.046 Uiso 1 1 calc R U . . .
H47B H 0.636766 0.204544 0.264993 0.046 Uiso 1 1 calc R U . . .
C67 C 0.4175(3) 0.0592(2) 0.41918(18) 0.0466(8) Uani 1 1 d . . . . .
H67 H 0.403757 0.055836 0.466183 0.056 Uiso 1 1 calc R U . . .
C49 C 0.3721(3) 0.4345(2) 0.17744(18) 0.0457(8) Uani 1 1 d . . . . .
H49 H 0.332283 0.442358 0.216759 0.055 Uiso 1 1 calc R U . . .
C70 C 0.4589(3) 0.0691(2) 0.28237(18) 0.0455(8) Uani 1 1 d . . . . .
H70 H 0.472094 0.071707 0.235235 0.055 Uiso 1 1 calc R U . . .
C59 C 0.5761(3) 0.4423(2) 0.37242(18) 0.0418(7) Uani 1 1 d . . . . .
H59 H 0.618017 0.392261 0.384125 0.050 Uiso 1 1 calc R U . . .
C58 C 0.5696(3) 0.5082(2) 0.41490(19) 0.0474(8) Uani 1 1 d . . . . .
H58 H 0.605618 0.502362 0.455990 0.057 Uiso 1 1 calc R U . . .
C60 C 0.2310(2) 0.3613(2) 0.30998(17) 0.0412(7) Uani 1 1 d . . . . .
H60A H 0.196011 0.386004 0.268819 0.049 Uiso 1 1 calc R U . . .
H60B H 0.284405 0.389572 0.318882 0.049 Uiso 1 1 calc R U . . .
C63 C 0.1286(3) 0.2347(3) 0.3490(2) 0.0550(10) Uani 1 1 d . . . . .
H63A H 0.164558 0.210600 0.389960 0.066 Uiso 1 1 calc R U . . .
H63B H 0.076829 0.204599 0.340163 0.066 Uiso 1 1 calc R U . . .
C50 C 0.3328(4) 0.4629(3) 0.1145(2) 0.0648(12) Uani 1 1 d . . . . .
H50 H 0.266638 0.490175 0.111225 0.078 Uiso 1 1 calc R U . . .
C77 C 0.7093(3) 0.0452(2) 0.39323(19) 0.0517(9) Uani 1 1 d . . . . .
H77A H 0.725291 0.001676 0.427375 0.078 Uiso 1 1 calc R U . . .
H77B H 0.769535 0.057718 0.374976 0.078 Uiso 1 1 calc R U . . .
H77C H 0.672138 0.028090 0.356459 0.078 Uiso 1 1 calc R U . . .
C75 C 0.4821(3) 0.1833(2) 0.08265(17) 0.0453(8) Uani 1 1 d . . . . .
H75 H 0.540649 0.158135 0.060759 0.054 Uiso 1 1 calc R U . . .
C21 C -0.2281(3) 0.2597(3) 0.7829(3) 0.0660(13) Uani 1 1 d . . . . .
H21A H -0.248117 0.248806 0.736539 0.079 Uiso 1 1 calc R U . . .
H21B H -0.275437 0.244827 0.815386 0.079 Uiso 1 1 calc R U . . .
C64 C 0.1976(3) 0.2264(2) 0.2892(2) 0.0470(8) Uani 1 1 d . . . . .
H64A H 0.229747 0.168842 0.284221 0.056 Uiso 1 1 calc R U . . .
H64B H 0.160457 0.244507 0.247194 0.056 Uiso 1 1 calc R U . . .
C23 C -0.0491(2) 0.2355(2) 0.75377(18) 0.0384(7) Uani 1 1 d . . . . .
H23A H 0.016018 0.204724 0.767523 0.046 Uiso 1 1 calc R U . . .
H23B H -0.059788 0.223368 0.705893 0.046 Uiso 1 1 calc R U . . .
C57 C 0.5113(3) 0.5817(2) 0.3974(2) 0.0491(9) Uani 1 1 d . . . . .
H57 H 0.506452 0.626331 0.426539 0.059 Uiso 1 1 calc R U . . .
C27 C -0.0582(3) 0.5854(2) 0.8978(2) 0.0480(8) Uani 1 1 d . . . . .
H27 H -0.076628 0.630530 0.926416 0.058 Uiso 1 1 calc R U . . .
C61 C 0.1613(3) 0.3713(3) 0.3699(2) 0.0537(9) Uani 1 1 d . . . . .
H61A H 0.130479 0.429226 0.374258 0.064 Uiso 1 1 calc R U . . .
H61B H 0.198341 0.353444 0.411979 0.064 Uiso 1 1 calc R U . . .
C28 C -0.0711(3) 0.5099(2) 0.91883(19) 0.0481(8) Uani 1 1 d . . . . .
H28 H -0.099512 0.503466 0.961792 0.058 Uiso 1 1 calc R U . . .
C62 C 0.0824(3) 0.3227(3) 0.3618(2) 0.0579(10) Uani 1 1 d . . . . .
H62A H 0.042231 0.326551 0.403365 0.069 Uiso 1 1 calc R U . . .
H62B H 0.039516 0.345205 0.323349 0.069 Uiso 1 1 calc R U . . .
C29 C -0.0427(2) 0.4429(2) 0.87750(17) 0.0400(6) Uani 1 1 d . U . . .
H29 H -0.053321 0.391614 0.891926 0.048 Uiso 1 1 calc R U . . .
C45 C 0.8495(3) 0.2659(3) 0.2643(3) 0.0726(14) Uani 1 1 d . . . . .
H45A H 0.908763 0.252807 0.292773 0.087 Uiso 1 1 calc R U . . .
H45B H 0.868854 0.255134 0.216571 0.087 Uiso 1 1 calc R U . . .
C51 C 0.3894(5) 0.4515(3) 0.0574(2) 0.0799(14) Uani 1 1 d . U . . .
H51 H 0.362774 0.471226 0.014676 0.096 Uiso 1 1 calc R U . . .
C46 C 0.7782(3) 0.2132(3) 0.2864(2) 0.0556(10) Uani 1 1 d . . . . .
H46A H 0.807986 0.155695 0.278607 0.067 Uiso 1 1 calc R U . . .
H46B H 0.764933 0.219624 0.335520 0.067 Uiso 1 1 calc R U . . .
C43 C 0.7077(3) 0.3749(2) 0.2325(3) 0.0628(12) Uani 1 1 d . . . . .
H43A H 0.676114 0.432049 0.240024 0.075 Uiso 1 1 calc R U . . .
H43B H 0.721737 0.368498 0.183466 0.075 Uiso 1 1 calc R U . . .
C9 C 0.3099(3) 0.2390(3) 0.5691(2) 0.0578(10) Uani 1 1 d . . . . .
H9 H 0.356252 0.255420 0.539828 0.069 Uiso 1 1 calc R U . . .
C81 C 0.6214(3) 0.1897(2) 0.60918(17) 0.0471(8) Uani 1 1 d . . . . .
H81A H 0.654677 0.135514 0.624306 0.071 Uiso 1 1 calc R U . . .
H81B H 0.559456 0.205296 0.633320 0.071 Uiso 1 1 calc R U . . .
H81C H 0.662389 0.228405 0.618760 0.071 Uiso 1 1 calc R U . . .
C52 C 0.4834(5) 0.4120(3) 0.0621(2) 0.0785(14) Uani 1 1 d . U . . .
H52 H 0.522208 0.404097 0.022330 0.094 Uiso 1 1 calc R U . . .
C44 C 0.8012(3) 0.3542(3) 0.2716(3) 0.0815(17) Uani 1 1 d . . . . .
H44A H 0.787884 0.365792 0.320125 0.098 Uiso 1 1 calc R U . . .
H44B H 0.845852 0.388353 0.254992 0.098 Uiso 1 1 calc R U . . .
C53 C 0.5245(4) 0.3828(2) 0.12401(19) 0.0564(10) Uani 1 1 d . . . . .
H53 H 0.590411 0.354640 0.126115 0.068 Uiso 1 1 calc R U . . .
C56 C 0.4603(3) 0.5901(2) 0.3379(2) 0.0526(9) Uani 1 1 d . . . . .
H56 H 0.420731 0.640943 0.325498 0.063 Uiso 1 1 calc R U . . .
C73 C 0.3128(3) 0.2492(2) 0.07625(18) 0.0510(9) Uani 1 1 d . . . . .
H73 H 0.255848 0.269037 0.050129 0.061 Uiso 1 1 calc R U . . .
C17 C 0.3235(3) 0.0604(3) 0.9083(2) 0.0538(9) Uani 1 1 d . . . . .
H17 H 0.340291 0.055588 0.954958 0.065 Uiso 1 1 calc R U . . .
C68 C 0.4643(3) -0.0082(2) 0.3861(2) 0.0545(9) Uani 1 1 d . . . . .
H68 H 0.482090 -0.058353 0.409995 0.065 Uiso 1 1 calc R U . . .
C69 C 0.4860(4) -0.0035(2) 0.3176(2) 0.0587(10) Uani 1 1 d . . . . .
H69 H 0.519468 -0.050242 0.294915 0.070 Uiso 1 1 calc R U . . .

loop_
_atom_site_aniso_label
_atom_site_aniso_U_11
_atom_site_aniso_U_22
_atom_site_aniso_U_33
_atom_site_aniso_U_23
_atom_site_aniso_U_13
_atom_site_aniso_U_12
C2 0.0355(16) 0.0435(17) 0.0381(16) -0.0027(13) 0.0030(13) -0.0126(13)
N2 0.0262(12) 0.0333(13) 0.0522(16) -0.0045(11) -0.0027(11) -0.0042(10)
P2 0.0269(3) 0.0273(3) 0.0310(3) -0.0021(3) -0.0002(3) -0.0034(3)
O2 0.0548(14) 0.0402(12) 0.0292(10) -0.0012(9) 0.0107(10) -0.0135(11)
Rh2 0.03438(12) 0.03018(11) 0.02587(11) -0.00425(8) -0.00237(8) -0.00602(9)
C10 0.067(3) 0.072(3) 0.0281(16) -0.0042(17) -0.0004(17) 0.015(2)
C11 0.051(2) 0.063(2) 0.0381(18) -0.0143(17) -0.0085(16) 0.0109(18)
C41 0.0355(15) 0.0378(16) 0.0287(14) -0.0022(12) 0.0064(12) -0.0038(13)
C12 0.0385(16) 0.0459(18) 0.0337(16) -0.0080(13) 0.0014(13) 0.0012(14)
C37 0.0474(18) 0.0357(16) 0.0445(18) -0.0020(14) 0.0108(14) -0.0138(14)
C18 0.0404(17) 0.0490(19) 0.0352(16) -0.0035(14) -0.0009(13) -0.0004(15)
C35 0.068(2) 0.0371(17) 0.0382(18) 0.0012(14) -0.0095(17) -0.0104(17)
C32 0.065(2) 0.047(2) 0.051(2) 0.0116(17) 0.0151(19) -0.0070(18)
C8 0.050(2) 0.0470(19) 0.0405(17) 0.0031(15) 0.0138(15) -0.0058(16)
C26 0.048(2) 0.0332(17) 0.064(2) -0.0115(16) -0.0013(18) -0.0051(15)
P1 0.0258(3) 0.0294(3) 0.0272(3) -0.0040(3) 0.0045(3) -0.0040(3)
Rh1 0.03119(11) 0.02992(11) 0.02774(11) -0.00201(8) 0.00550(8) -0.00667(9)
O1 0.0412(12) 0.0346(11) 0.0373(11) -0.0011(9) 0.0032(9) -0.0132(9)
N1 0.0274(12) 0.0425(15) 0.0457(15) -0.0111(12) 0.0069(11) -0.0079(11)
C1 0.0280(13) 0.0296(13) 0.0257(12) -0.0030(10) 0.0036(10) -0.0027(11)
C22 0.0328(17) 0.051(2) 0.079(3) -0.0034(19) 0.0030(17) -0.0147(15)
C33 0.103(4) 0.053(2) 0.0325(18) 0.0065(16) 0.012(2) -0.009(2)
C30 0.0394(16) 0.0274(14) 0.0328(15) -0.0001(11) 0.0001(13) -0.0009(12)
C13 0.0281(14) 0.0329(14) 0.0335(14) -0.0014(12) 0.0026(11) 0.0002(11)
C38 0.077(3) 0.0425(19) 0.0460(19) 0.0004(15) 0.0185(18) -0.0272(19)
C15 0.069(3) 0.0318(17) 0.063(2) -0.0043(16) 0.000(2) 0.0038(17)
C25 0.0446(17) 0.0316(10) 0.0439(16) -0.0066(11) 0.0012(13) -0.0049(12)
C39 0.065(2) 0.0476(19) 0.0372(17) 0.0011(14) 0.0130(16) -0.0210(18)
C24 0.0295(13) 0.0318(10) 0.0378(13) -0.0063(9) -0.0007(10) -0.0017(10)
C20 0.0276(17) 0.060(2) 0.098(3) -0.015(2) -0.0007(19) -0.0030(16)
C34 0.107(4) 0.053(2) 0.0361(19) 0.0035(17) -0.013(2) -0.019(2)
C31 0.0505(19) 0.0414(17) 0.0374(17) 0.0048(14) 0.0041(14) -0.0047(15)
C40 0.123(4) 0.060(2) 0.039(2) -0.0007(18) 0.024(2) -0.043(3)
C36 0.073(3) 0.0427(19) 0.052(2) -0.0007(16) 0.0062(19) -0.0258(19)
C4 0.0382(18) 0.078(3) 0.049(2) -0.0018(19) -0.0034(15) -0.0202(19)
O4 0.0429(12) 0.0339(11) 0.0312(10) -0.0048(8) -0.0013(9) -0.0027(9)
N4 0.0282(12) 0.0441(15) 0.0355(13) -0.0083(11) 0.0009(10) -0.0107(11)
C5 0.0288(16) 0.072(3) 0.069(3) 0.003(2) 0.0067(16) -0.0068(17)
O5 0.0480(13) 0.0356(11) 0.0285(10) -0.0047(8) -0.0053(9) -0.0023(10)
C7 0.0376(15) 0.0326(14) 0.0282(14) -0.0019(11) 0.0070(12) 0.0009(12)
C76 0.0414(17) 0.0415(16) 0.0274(14) -0.0044(12) -0.0025(12) -0.0094(13)
C71 0.0403(16) 0.0347(15) 0.0264(13) -0.0044(11) -0.0029(12) -0.0130(13)
C65 0.0395(16) 0.0336(15) 0.0314(14) -0.0010(12) -0.0019(12) -0.0151(13)
P3 0.0306(3) 0.0262(3) 0.0296(3) -0.0023(3) 0.0002(3) -0.0064(3)
C3 0.0457(19) 0.059(2) 0.0441(18) -0.0101(16) -0.0002(15) -0.0182(17)
O3 0.0489(13) 0.0412(12) 0.0417(12) -0.0100(10) 0.0075(10) -0.0168(11)
N3 0.0312(13) 0.0297(13) 0.0564(17) -0.0052(12) 0.0074(12) -0.0092(10)
C78 0.0433(17) 0.0314(15) 0.0368(16) -0.0034(12) -0.0007(13) -0.0065(13)
P4 0.0306(4) 0.0332(4) 0.0253(3) -0.0045(3) -0.0002(3) -0.0101(3)
C55 0.057(2) 0.0338(16) 0.0405(17) -0.0035(13) -0.0028(15) -0.0074(15)
C54 0.0351(15) 0.0304(14) 0.0348(14) -0.0046(11) 0.0024(12) -0.0110(12)
C6 0.0292(17) 0.060(2) 0.072(3) -0.016(2) 0.0155(17) -0.0100(16)
O6 0.0425(13) 0.0456(13) 0.0440(13) -0.0143(10) -0.0050(10) 0.0018(11)
C48 0.0531(19) 0.0289(14) 0.0300(14) -0.0001(11) -0.0029(14) -0.0104(14)
C42 0.0311(14) 0.0320(14) 0.0223(12) -0.0020(10) -0.0037(10) -0.0094(11)
C72 0.0422(17) 0.0445(17) 0.0354(16) -0.0044(13) -0.0054(13) -0.0095(14)
C66 0.0442(17) 0.0428(17) 0.0304(15) -0.0035(13) 0.0021(13) -0.0164(14)
C14 0.0489(18) 0.0349(16) 0.0378(16) -0.0039(13) 0.0030(14) -0.0007(14)
C82 0.0390(16) 0.0420(17) 0.0278(14) -0.0062(12) -0.0030(12) -0.0103(14)
C79 0.0457(18) 0.0338(15) 0.0338(15) -0.0005(12) -0.0037(13) -0.0045(13)
C16 0.072(3) 0.042(2) 0.058(2) 0.0105(17) -0.001(2) 0.0126(19)
C80 0.0490(18) 0.0330(15) 0.0322(15) -0.0027(12) -0.0049(13) -0.0104(14)
C19 0.0376(18) 0.0404(18) 0.075(3) -0.0061(17) -0.0163(17) -0.0008(15)
C74 0.076(3) 0.059(2) 0.0225(14) -0.0054(14) -0.0044(16) -0.019(2)
C47 0.0325(15) 0.0344(16) 0.0468(18) -0.0061(13) 0.0041(14) -0.0059(12)
C67 0.061(2) 0.0486(19) 0.0340(16) 0.0040(14) 0.0027(15) -0.0203(17)
C49 0.053(2) 0.0428(18) 0.0411(18) 0.0058(14) -0.0107(15) -0.0115(16)
C70 0.064(2) 0.0387(17) 0.0369(16) -0.0072(13) 0.0105(15) -0.0177(16)
C59 0.0422(17) 0.0379(16) 0.0465(18) -0.0078(14) -0.0062(14) -0.0103(14)
C58 0.055(2) 0.0461(19) 0.0457(19) -0.0117(15) -0.0031(16) -0.0193(17)
C60 0.0360(16) 0.0480(18) 0.0377(16) -0.0050(14) -0.0018(13) -0.0043(14)
C63 0.0402(19) 0.081(3) 0.049(2) 0.0099(19) -0.0047(16) -0.0246(19)
C50 0.081(3) 0.051(2) 0.062(3) 0.0148(19) -0.031(2) -0.013(2)
C77 0.064(2) 0.0419(19) 0.0413(18) -0.0071(15) -0.0004(16) 0.0083(17)
C75 0.055(2) 0.0497(19) 0.0308(16) -0.0075(14) 0.0051(14) -0.0103(16)
C21 0.034(2) 0.062(3) 0.104(4) -0.006(2) 0.003(2) -0.0127(19)
C64 0.0381(18) 0.057(2) 0.050(2) -0.0055(17) -0.0035(15) -0.0180(16)
C23 0.0320(16) 0.0353(16) 0.0483(19) -0.0094(14) -0.0007(14) -0.0071(13)
C57 0.056(2) 0.0421(19) 0.054(2) -0.0189(16) 0.0089(17) -0.0186(17)
C27 0.0405(18) 0.0425(19) 0.058(2) -0.0205(16) -0.0001(16) 0.0005(15)
C61 0.0433(19) 0.071(3) 0.047(2) -0.0148(18) 0.0095(16) -0.0114(18)
C28 0.0442(19) 0.050(2) 0.0471(19) -0.0156(16) 0.0072(15) -0.0008(16)
C62 0.0387(19) 0.086(3) 0.050(2) -0.007(2) 0.0084(16) -0.015(2)
C29 0.0357(15) 0.0382(15) 0.0439(14) -0.0079(10) 0.0082(12) -0.0025(12)
C45 0.034(2) 0.078(3) 0.109(4) -0.019(3) 0.007(2) -0.019(2)
C51 0.151(4) 0.047(2) 0.0362(19) 0.0056(17) -0.020(2) -0.009(2)
C46 0.0342(18) 0.055(2) 0.075(3) -0.005(2) -0.0038(17) -0.0047(16)
C43 0.050(2) 0.0386(19) 0.104(4) -0.010(2) 0.031(2) -0.0189(17)
C9 0.065(3) 0.063(2) 0.0410(19) 0.0091(17) 0.0175(18) -0.004(2)
C81 0.064(2) 0.0438(18) 0.0308(16) -0.0035(13) -0.0099(16) -0.0055(17)
C52 0.146(4) 0.051(2) 0.0336(18) 0.0005(17) 0.006(2) -0.009(2)
C44 0.047(2) 0.077(3) 0.132(5) -0.042(3) 0.025(3) -0.037(2)
C53 0.090(3) 0.0376(18) 0.0376(18) 0.0009(15) 0.0112(19) -0.0036(19)
C56 0.068(3) 0.0315(17) 0.056(2) -0.0096(16) 0.002(2) -0.0060(17)
C73 0.062(2) 0.060(2) 0.0334(17) -0.0018(15) -0.0163(16) -0.0184(19)
C17 0.052(2) 0.058(2) 0.0431(19) 0.0124(17) -0.0054(16) 0.0053(18)
C68 0.073(3) 0.0414(19) 0.052(2) 0.0066(16) 0.0053(19) -0.0174(18)
C69 0.086(3) 0.0361(18) 0.055(2) -0.0061(16) 0.018(2) -0.0158(19)

loop_
_atom_type_symbol
_atom_type_description
_atom_type_scat_dispersion_real
_atom_type_scat_dispersion_imag
_atom_type_scat_source
C C 0.0181 0.0091 'International Tables Vol C Tables 4.2.6.8 and 6.1.1.4'
H H 0.0000 0.0000 'International Tables Vol C Tables 4.2.6.8 and 6.1.1.4'
N N 0.0311 0.0180 'International Tables Vol C Tables 4.2.6.8 and 6.1.1.4'
O O 0.0492 0.0322 'International Tables Vol C Tables 4.2.6.8 and 6.1.1.4'
P P 0.2955 0.4335 'International Tables Vol C Tables 4.2.6.8 and 6.1.1.4'
Rh Rh 0.0927 3.6045 'International Tables Vol C Tables 4.2.6.8 and 6.1.1.4'

loop_
_geom_angle_atom_site_label_1
_geom_angle_atom_site_label_2
_geom_angle_atom_site_label_3
_geom_angle
_geom_angle_site_symmetry_1
_geom_angle_site_symmetry_3
_geom_angle_publ_flag
N1 C2 C3 110.8(3) . . ?
N1 C2 H2A 109.5 . . ?
C3 C2 H2A 109.5 . . ?
N1 C2 H2AB 109.5 . . ?
C3 C2 H2AB 109.5 . . ?
H2A C2 H2AB 108.1 . . ?
C19 N2 C23 113.3(3) . . ?
C19 N2 P2 122.7(2) . . ?
C23 N2 P2 122.4(2) . . ?
N2 P2 C1 113.93(14) . . ?
N2 P2 C30 109.08(15) . . ?
C1 P2 C30 114.03(14) . . ?
N2 P2 C24 101.26(14) . . ?
C1 P2 C24 112.13(14) . . ?
C30 P2 C24 105.35(14) . . ?
C39 O2 Rh1 126.7(2) . . ?
C82 Rh2 O5 93.84(11) . . ?
C82 Rh2 O4 178.05(11) . . ?
O5 Rh2 O4 88.11(8) . . ?
C82 Rh2 C42 89.53(12) . . ?
O5 Rh2 C42 176.45(10) . . ?
O4 Rh2 C42 88.53(10) . . ?
C9 C10 C11 120.2(3) . . ?
C9 C10 H10 119.9 . . ?
C11 C10 H10 119.9 . . ?
C12 C11 C10 119.5(4) . . ?
C12 C11 H11 120.2 . . ?
C10 C11 H11 120.2 . . ?
O3 C41 Rh1 178.1(3) . . ?
C7 C12 C11 120.9(4) . . ?
C7 C12 H12 119.5 . . ?
C11 C12 H12 119.5 . . ?
O1 C37 C38 126.4(3) . . ?
O1 C37 C36 114.6(3) . . ?
C38 C37 C36 119.0(3) . . ?
C17 C18 C13 120.5(3) . . ?
C17 C18 H18 119.7 . . ?
C13 C18 H18 119.7 . . ?
C34 C35 C30 120.0(4) . . ?
C34 C35 H35 120.0 . . ?
C30 C35 H35 120.0 . . ?
C33 C32 C31 119.5(4) . . ?
C33 C32 H32 120.3 . . ?
C31 C32 H32 120.3 . . ?
C7 C8 C9 118.6(4) . . ?
C7 C8 H8 120.7 . . ?
C9 C8 H8 120.7 . . ?
C27 C26 C25 121.0(4) . . ?
C27 C26 H26 119.5 . . ?
C25 C26 H26 119.5 . . ?
N1 P1 C1 113.75(14) . . ?
N1 P1 C7 109.02(15) . . ?
C1 P1 C7 115.48(14) . . ?
N1 P1 C13 101.39(14) . . ?
C1 P1 C13 111.98(14) . . ?
C7 P1 C13 103.88(14) . . ?
C41 Rh1 O1 176.87(11) . . ?
C41 Rh1 O2 95.08(11) . . ?
O1 Rh1 O2 87.82(9) . . ?
C41 Rh1 C1 88.92(12) . . ?
O1 Rh1 C1 88.20(10) . . ?
O2 Rh1 C1 175.91(10) . . ?
C37 O1 Rh1 126.5(2) . . ?
C2 N1 C6 113.5(3) . . ?
C2 N1 P1 123.9(2) . . ?
C6 N1 P1 121.6(2) . . ?
P1 C1 P2 128.56(17) . . ?
P1 C1 Rh1 114.61(15) . . ?
P2 C1 Rh1 116.66(14) . . ?
C23 C22 C21 112.2(4) . . ?
C23 C22 H22A 109.2 . . ?
C21 C22 H22A 109.2 . . ?
C23 C22 H22B 109.2 . . ?
C21 C22 H22B 109.2 . . ?
H22A C22 H22B 107.9 . . ?
C32 C33 C34 120.4(4) . . ?
C32 C33 H33 119.8 . . ?
C34 C33 H33 119.8 . . ?
C31 C30 C35 119.2(3) . . ?
C31 C30 P2 120.8(3) . . ?
C35 C30 P2 120.1(3) . . ?
C14 C13 C18 118.8(3) . . ?
C14 C13 P1 123.7(2) . . ?
C18 C13 P1 117.5(2) . . ?
C37 C38 C39 125.5(3) . . ?
C37 C38 H38 117.2 . . ?
C39 C38 H38 117.2 . . ?
C16 C15 C14 119.9(4) . . ?
C16 C15 H15 120.0 . . ?
C14 C15 H15 120.0 . . ?
C24 C25 C26 120.1(3) . . ?
C24 C25 H25 120.0 . . ?
C26 C25 H25 120.0 . . ?
O2 C39 C38 126.2(3) . . ?
O2 C39 C40 115.0(3) . . ?
C38 C39 C40 118.8(3) . . ?
C25 C24 C29 118.7(3) . . ?
C25 C24 P2 123.2(2) . . ?
C29 C24 P2 118.0(2) . . ?
C19 C20 C21 111.5(4) . . ?
C19 C20 H20A 109.3 . . ?
C21 C20 H20A 109.3 . . ?
C19 C20 H20B 109.3 . . ?
C21 C20 H20B 109.3 . . ?
H20A C20 H20B 108.0 . . ?
C35 C34 C33 120.1(4) . . ?
C35 C34 H34 119.9 . . ?
C33 C34 H34 119.9 . . ?
C32 C31 C30 120.9(4) . . ?
C32 C31 H31 119.6 . . ?
C30 C31 H31 119.6 . . ?
C39 C40 H40A 109.5 . . ?
C39 C40 H40B 109.5 . . ?
H40A C40 H40B 109.5 . . ?
C39 C40 H40C 109.5 . . ?
H40A C40 H40C 109.5 . . ?
H40B C40 H40C 109.5 . . ?
C37 C36 H36A 109.5 . . ?
C37 C36 H36B 109.5 . . ?
H36A C36 H36B 109.5 . . ?
C37 C36 H36C 109.5 . . ?
H36A C36 H36C 109.5 . . ?
H36B C36 H36C 109.5 . . ?
C5 C4 C3 110.2(3) . . ?
C5 C4 H4A 109.6 . . ?
C3 C4 H4A 109.6 . . ?
C5 C4 H4AB 109.6 . . ?
C3 C4 H4AB 109.6 . . ?
H4A C4 H4AB 108.1 . . ?
C78 O4 Rh2 126.2(2) . . ?
C64 N4 C60 113.7(3) . . ?
C64 N4 P4 121.7(2) . . ?
C60 N4 P4 122.7(2) . . ?
C6 C5 C4 110.0(4) . . ?
C6 C5 H5A 109.7 . . ?
C4 C5 H5A 109.7 . . ?
C6 C5 H5AB 109.7 . . ?
C4 C5 H5AB 109.7 . . ?
H5A C5 H5AB 108.2 . . ?
C80 O5 Rh2 126.7(2) . . ?
C12 C7 C8 119.3(3) . . ?
C12 C7 P1 120.1(2) . . ?
C8 C7 P1 120.5(3) . . ?
C75 C76 C71 120.2(3) . . ?
C75 C76 H76 119.9 . . ?
C71 C76 H76 119.9 . . ?
C72 C71 C76 118.3(3) . . ?
C72 C71 P4 120.3(3) . . ?
C76 C71 P4 121.4(2) . . ?
C66 C65 C70 118.6(3) . . ?
C66 C65 P4 117.2(2) . . ?
C70 C65 P4 124.0(2) . . ?
N3 P3 C42 113.85(14) . . ?
N3 P3 C48 108.19(16) . . ?
C42 P3 C48 115.30(15) . . ?
N3 P3 C54 101.98(14) . . ?
C42 P3 C54 111.29(14) . . ?
C48 P3 C54 105.06(14) . . ?
C2 C3 C4 111.3(3) . . ?
C2 C3 H3A 109.4 . . ?
C4 C3 H3A 109.4 . . ?
C2 C3 H3AB 109.4 . . ?
C4 C3 H3AB 109.4 . . ?
H3A C3 H3AB 108.0 . . ?
C47 N3 C43 113.5(3) . . ?
C47 N3 P3 122.8(2) . . ?
C43 N3 P3 122.1(2) . . ?
O4 C78 C79 126.7(3) . . ?
O4 C78 C77 115.2(3) . . ?
C79 C78 C77 118.1(3) . . ?
N4 P4 C42 114.01(14) . . ?
N4 P4 C71 107.86(14) . . ?
C42 P4 C71 115.03(14) . . ?
N4 P4 C65 101.49(14) . . ?
C42 P4 C65 110.70(14) . . ?
C71 P4 C65 106.67(14) . . ?
C54 C55 C56 120.9(3) . . ?
C54 C55 H55 119.6 . . ?
C56 C55 H55 119.6 . . ?
C55 C54 C59 118.1(3) . . ?
C55 C54 P3 123.4(2) . . ?
C59 C54 P3 118.4(2) . . ?
N1 C6 C5 111.3(3) . . ?
N1 C6 H6A 109.4 . . ?
C5 C6 H6A 109.4 . . ?
N1 C6 H6AB 109.4 . . ?
C5 C6 H6AB 109.4 . . ?
H6A C6 H6AB 108.0 . . ?
C49 C48 C53 118.2(3) . . ?
C49 C48 P3 121.2(3) . . ?
C53 C48 P3 120.6(3) . . ?
P4 C42 P3 128.26(16) . . ?
P4 C42 Rh2 115.15(15) . . ?
P3 C42 Rh2 116.51(14) . . ?
C73 C72 C71 122.0(3) . . ?
C73 C72 H72 119.0 . . ?
C71 C72 H72 119.0 . . ?
C67 C66 C65 120.4(3) . . ?
C67 C66 H66 119.8 . . ?
C65 C66 H66 119.8 . . ?
C13 C14 C15 120.5(3) . . ?
C13 C14 H14 119.7 . . ?
C15 C14 H14 119.7 . . ?
O6 C82 Rh2 178.5(3) . . ?
C78 C79 C80 125.6(3) . . ?
C78 C79 H79 117.2 . . ?
C80 C79 H79 117.2 . . ?
C15 C16 C17 119.8(4) . . ?
C15 C16 H16 120.1 . . ?
C17 C16 H16 120.1 . . ?
O5 C80 C79 126.3(3) . . ?
O5 C80 C81 115.1(3) . . ?
C79 C80 C81 118.6(3) . . ?
N2 C19 C20 110.5(3) . . ?
N2 C19 H19A 109.6 . . ?
C20 C19 H19A 109.6 . . ?
N2 C19 H19B 109.6 . . ?
C20 C19 H19B 109.6 . . ?
H19A C19 H19B 108.1 . . ?
C75 C74 C73 121.0(3) . . ?
C75 C74 H74 119.5 . . ?
C73 C74 H74 119.5 . . ?
N3 C47 C46 110.9(3) . . ?
N3 C47 H47A 109.5 . . ?
C46 C47 H47A 109.5 . . ?
N3 C47 H47B 109.5 . . ?
C46 C47 H47B 109.5 . . ?
H47A C47 H47B 108.0 . . ?
C68 C67 C66 120.2(3) . . ?
C68 C67 H67 119.9 . . ?
C66 C67 H67 119.9 . . ?
C48 C49 C50 120.4(4) . . ?
C48 C49 H49 119.8 . . ?
C50 C49 H49 119.8 . . ?
C69 C70 C65 120.5(3) . . ?
C69 C70 H70 119.7 . . ?
C65 C70 H70 119.7 . . ?
C54 C59 C58 120.5(3) . . ?
C54 C59 H59 119.8 . . ?
C58 C59 H59 119.8 . . ?
C57 C58 C59 120.2(3) . . ?
C57 C58 H58 119.9 . . ?
C59 C58 H58 119.9 . . ?
N4 C60 C61 110.6(3) . . ?
N4 C60 H60A 109.5 . . ?
C61 C60 H60A 109.5 . . ?
N4 C60 H60B 109.5 . . ?
C61 C60 H60B 109.5 . . ?
H60A C60 H60B 108.1 . . ?
C64 C63 C62 111.6(3) . . ?
C64 C63 H63A 109.3 . . ?
C62 C63 H63A 109.3 . . ?
C64 C63 H63B 109.3 . . ?
C62 C63 H63B 109.3 . . ?
H63A C63 H63B 108.0 . . ?
C51 C50 C49 120.2(5) . . ?
C51 C50 H50 119.9 . . ?
C49 C50 H50 119.9 . . ?
C78 C77 H77A 109.5 . . ?
C78 C77 H77B 109.5 . . ?
H77A C77 H77B 109.5 . . ?
C78 C77 H77C 109.5 . . ?
H77A C77 H77C 109.5 . . ?
H77B C77 H77C 109.5 . . ?
C74 C75 C76 119.9(3) . . ?
C74 C75 H75 120.0 . . ?
C76 C75 H75 120.0 . . ?
C20 C21 C22 108.8(3) . . ?
C20 C21 H21A 109.9 . . ?
C22 C21 H21A 109.9 . . ?
C20 C21 H21B 109.9 . . ?
C22 C21 H21B 109.9 . . ?
H21A C21 H21B 108.3 . . ?
N4 C64 C63 110.9(3) . . ?
N4 C64 H64A 109.5 . . ?
C63 C64 H64A 109.5 . . ?
N4 C64 H64B 109.5 . . ?
C63 C64 H64B 109.5 . . ?
H64A C64 H64B 108.1 . . ?
N2 C23 C22 110.4(3) . . ?
N2 C23 H23A 109.6 . . ?
C22 C23 H23A 109.6 . . ?
N2 C23 H23B 109.6 . . ?
C22 C23 H23B 109.6 . . ?
H23A C23 H23B 108.1 . . ?
C56 C57 C58 119.7(3) . . ?
C56 C57 H57 120.1 . . ?
C58 C57 H57 120.1 . . ?
C26 C27 C28 119.4(3) . . ?
C26 C27 H27 120.3 . . ?
C28 C27 H27 120.3 . . ?
C60 C61 C62 111.8(3) . . ?
C60 C61 H61A 109.2 . . ?
C62 C61 H61A 109.2 . . ?
C60 C61 H61B 109.2 . . ?
C62 C61 H61B 109.2 . . ?
H61A C61 H61B 107.9 . . ?
C27 C28 C29 120.7(3) . . ?
C27 C28 H28 119.7 . . ?
C29 C28 H28 119.7 . . ?
C63 C62 C61 110.0(3) . . ?
C63 C62 H62A 109.7 . . ?
C61 C62 H62A 109.7 . . ?
C63 C62 H62B 109.7 . . ?
C61 C62 H62B 109.7 . . ?
H62A C62 H62B 108.2 . . ?
C28 C29 C24 120.0(3) . . ?
C28 C29 H29 120.0 . . ?
C24 C29 H29 120.0 . . ?
C44 C45 C46 109.4(4) . . ?
C44 C45 H45A 109.8 . . ?
C46 C45 H45A 109.8 . . ?
C44 C45 H45B 109.8 . . ?
C46 C45 H45B 109.8 . . ?
H45A C45 H45B 108.3 . . ?
C52 C51 C50 119.7(4) . . ?
C52 C51 H51 120.1 . . ?
C50 C51 H51 120.1 . . ?
C47 C46 C45 111.0(4) . . ?
C47 C46 H46A 109.4 . . ?
C45 C46 H46A 109.4 . . ?
C47 C46 H46B 109.4 . . ?
C45 C46 H46B 109.4 . . ?
H46A C46 H46B 108.0 . . ?
N3 C43 C44 111.0(4) . . ?
N3 C43 H43A 109.4 . . ?
C44 C43 H43A 109.4 . . ?
N3 C43 H43B 109.4 . . ?
C44 C43 H43B 109.4 . . ?
H43A C43 H43B 108.0 . . ?
C10 C9 C8 121.4(4) . . ?
C10 C9 H9 119.3 . . ?
C8 C9 H9 119.3 . . ?
C80 C81 H81A 109.5 . . ?
C80 C81 H81B 109.5 . . ?
H81A C81 H81B 109.5 . . ?
C80 C81 H81C 109.5 . . ?
H81A C81 H81C 109.5 . . ?
H81B C81 H81C 109.5 . . ?
C51 C52 C53 121.4(5) . . ?
C51 C52 H52 119.3 . . ?
C53 C52 H52 119.3 . . ?
C43 C44 C45 111.2(4) . . ?
C43 C44 H44A 109.4 . . ?
C45 C44 H44A 109.4 . . ?
C43 C44 H44B 109.4 . . ?
C45 C44 H44B 109.4 . . ?
H44A C44 H44B 108.0 . . ?
C52 C53 C48 120.0(5) . . ?
C52 C53 H53 120.0 . . ?
C48 C53 H53 120.0 . . ?
C57 C56 C55 120.5(4) . . ?
C57 C56 H56 119.8 . . ?
C55 C56 H56 119.8 . . ?
C72 C73 C74 118.5(3) . . ?
C72 C73 H73 120.7 . . ?
C74 C73 H73 120.7 . . ?
C18 C17 C16 120.4(4) . . ?
C18 C17 H17 119.8 . . ?
C16 C17 H17 119.8 . . ?
C67 C68 C69 120.3(4) . . ?
C67 C68 H68 119.9 . . ?
C69 C68 H68 119.9 . . ?
C70 C69 C68 120.0(4) . . ?
C70 C69 H69 120.0 . . ?
C68 C69 H69 120.0 . . ?

loop_
_geom_bond_atom_site_label_1
_geom_bond_atom_site_label_2
_geom_bond_distance
_geom_bond_site_symmetry_2
_geom_bond_publ_flag
C2 N1 1.456(4) . ?
C2 C3 1.521(5) . ?
C2 H2A 0.9900 . ?
C2 H2AB 0.9900 . ?
N2 C19 1.470(4) . ?
N2 C23 1.470(4) . ?
N2 P2 1.671(3) . ?
P2 C1 1.687(3) . ?
P2 C30 1.821(3) . ?
P2 C24 1.826(3) . ?
O2 C39 1.266(4) . ?
O2 Rh1 2.086(2) . ?
Rh2 C82 1.801(3) . ?
Rh2 O5 2.079(2) . ?
Rh2 O4 2.084(2) . ?
Rh2 C42 2.091(3) . ?
C10 C9 1.350(7) . ?
C10 C11 1.391(7) . ?
C10 H10 0.9500 . ?
C11 C12 1.386(5) . ?
C11 H11 0.9500 . ?
C41 O3 1.161(4) . ?
C41 Rh1 1.787(3) . ?
C12 C7 1.385(5) . ?
C12 H12 0.9500 . ?
C37 O1 1.268(4) . ?
C37 C38 1.399(5) . ?
C37 C36 1.522(5) . ?
C18 C17 1.370(5) . ?
C18 C13 1.398(4) . ?
C18 H18 0.9500 . ?
C35 C34 1.386(6) . ?
C35 C30 1.395(5) . ?
C35 H35 0.9500 . ?
C32 C33 1.378(7) . ?
C32 C31 1.389(5) . ?
C32 H32 0.9500 . ?
C8 C7 1.401(5) . ?
C8 C9 1.408(5) . ?
C8 H8 0.9500 . ?
C26 C27 1.367(6) . ?
C26 C25 1.402(5) . ?
C26 H26 0.9500 . ?
P1 N1 1.674(3) . ?
P1 C1 1.683(3) . ?
P1 C7 1.827(3) . ?
P1 C13 1.835(3) . ?
Rh1 O1 2.080(2) . ?
Rh1 C1 2.093(3) . ?
N1 C6 1.485(4) . ?
C22 C23 1.517(5) . ?
C22 C21 1.530(6) . ?
C22 H22A 0.9900 . ?
C22 H22B 0.9900 . ?
C33 C34 1.389(7) . ?
C33 H33 0.9500 . ?
C30 C31 1.389(5) . ?
C13 C14 1.389(5) . ?
C38 C39 1.400(5) . ?
C38 H38 0.9500 . ?
C15 C16 1.364(6) . ?
C15 C14 1.405(5) . ?
C15 H15 0.9500 . ?
C25 C24 1.391(4) . ?
C25 H25 0.9500 . ?
C39 C40 1.508(5) . ?
C24 C29 1.400(5) . ?
C20 C19 1.514(6) . ?
C20 C21 1.529(6) . ?
C20 H20A 0.9900 . ?
C20 H20B 0.9900 . ?
C34 H34 0.9500 . ?
C31 H31 0.9500 . ?
C40 H40A 0.9800 . ?
C40 H40B 0.9800 . ?
C40 H40C 0.9800 . ?
C36 H36A 0.9800 . ?
C36 H36B 0.9800 . ?
C36 H36C 0.9800 . ?
C4 C5 1.526(6) . ?
C4 C3 1.530(5) . ?
C4 H4A 0.9900 . ?
C4 H4AB 0.9900 . ?
O4 C78 1.274(4) . ?
N4 C64 1.471(4) . ?
N4 C60 1.478(4) . ?
N4 P4 1.676(3) . ?
C5 C6 1.507(6) . ?
C5 H5A 0.9900 . ?
C5 H5AB 0.9900 . ?
O5 C80 1.272(4) . ?
C76 C75 1.395(4) . ?
C76 C71 1.401(5) . ?
C76 H76 0.9500 . ?
C71 C72 1.393(4) . ?
C71 P4 1.823(3) . ?
C65 C66 1.396(4) . ?
C65 C70 1.397(5) . ?
C65 P4 1.828(3) . ?
P3 N3 1.672(3) . ?
P3 C42 1.688(3) . ?
P3 C48 1.821(3) . ?
P3 C54 1.825(3) . ?
C3 H3A 0.9900 . ?
C3 H3AB 0.9900 . ?
N3 C47 1.461(4) . ?
N3 C43 1.471(4) . ?
C78 C79 1.392(4) . ?
C78 C77 1.509(5) . ?
P4 C42 1.680(3) . ?
C55 C54 1.382(5) . ?
C55 C56 1.393(5) . ?
C55 H55 0.9500 . ?
C54 C59 1.395(5) . ?
C6 H6A 0.9900 . ?
C6 H6AB 0.9900 . ?
O6 C82 1.154(4) . ?
C48 C49 1.390(5) . ?
C48 C53 1.393(5) . ?
C72 C73 1.380(5) . ?
C72 H72 0.9500 . ?
C66 C67 1.391(5) . ?
C66 H66 0.9500 . ?
C14 H14 0.9500 . ?
C79 C80 1.398(5) . ?
C79 H79 0.9500 . ?
C16 C17 1.406(6) . ?
C16 H16 0.9500 . ?
C80 C81 1.521(4) . ?
C19 H19A 0.9900 . ?
C19 H19B 0.9900 . ?
C74 C75 1.374(6) . ?
C74 C73 1.396(6) . ?
C74 H74 0.9500 . ?
C47 C46 1.519(5) . ?
C47 H47A 0.9900 . ?
C47 H47B 0.9900 . ?
C67 C68 1.368(6) . ?
C67 H67 0.9500 . ?
C49 C50 1.396(5) . ?
C49 H49 0.9500 . ?
C70 C69 1.383(5) . ?
C70 H70 0.9500 . ?
C59 C58 1.396(5) . ?
C59 H59 0.9500 . ?
C58 C57 1.376(6) . ?
C58 H58 0.9500 . ?
C60 C61 1.522(5) . ?
C60 H60A 0.9900 . ?
C60 H60B 0.9900 . ?
C63 C64 1.515(5) . ?
C63 C62 1.520(6) . ?
C63 H63A 0.9900 . ?
C63 H63B 0.9900 . ?
C50 C51 1.370(8) . ?
C50 H50 0.9500 . ?
C77 H77A 0.9800 . ?
C77 H77B 0.9800 . ?
C77 H77C 0.9800 . ?
C75 H75 0.9500 . ?
C21 H21A 0.9900 . ?
C21 H21B 0.9900 . ?
C64 H64A 0.9900 . ?
C64 H64B 0.9900 . ?
C23 H23A 0.9900 . ?
C23 H23B 0.9900 . ?
C57 C56 1.368(6) . ?
C57 H57 0.9500 . ?
C27 C28 1.384(6) . ?
C27 H27 0.9500 . ?
C61 C62 1.524(6) . ?
C61 H61A 0.9900 . ?
C61 H61B 0.9900 . ?
C28 C29 1.397(5) . ?
C28 H28 0.9500 . ?
C62 H62A 0.9900 . ?
C62 H62B 0.9900 . ?
C29 H29 0.9500 . ?
C45 C44 1.515(7) . ?
C45 C46 1.533(6) . ?
C45 H45A 0.9900 . ?
C45 H45B 0.9900 . ?
C51 C52 1.352(9) . ?
C51 H51 0.9500 . ?
C46 H46A 0.9900 . ?
C46 H46B 0.9900 . ?
C43 C44 1.501(7) . ?
C43 H43A 0.9900 . ?
C43 H43B 0.9900 . ?
C9 H9 0.9500 . ?
C81 H81A 0.9800 . ?
C81 H81B 0.9800 . ?
C81 H81C 0.9800 . ?
C52 C53 1.389(6) . ?
C52 H52 0.9500 . ?
C44 H44A 0.9900 . ?
C44 H44B 0.9900 . ?
C53 H53 0.9500 . ?
C56 H56 0.9500 . ?
C73 H73 0.9500 . ?
C17 H17 0.9500 . ?
C68 C69 1.389(6) . ?
C68 H68 0.9500 . ?
C69 H69 0.9500 . ?

loop_
_geom_torsion_atom_site_label_1
_geom_torsion_atom_site_label_2
_geom_torsion_atom_site_label_3
_geom_torsion_atom_site_label_4
_geom_torsion
_geom_torsion_site_symmetry_1
_geom_torsion_site_symmetry_2
_geom_torsion_site_symmetry_3
_geom_torsion_site_symmetry_4
_geom_torsion_publ_flag
C19 N2 P2 C1 163.9(3) . . . . ?
C23 N2 P2 C1 -31.4(3) . . . . ?
C19 N2 P2 C30 -67.4(3) . . . . ?
C23 N2 P2 C30 97.3(3) . . . . ?
C19 N2 P2 C24 43.4(3) . . . . ?
C23 N2 P2 C24 -151.9(3) . . . . ?
C9 C10 C11 C12 -1.0(6) . . . . ?
C10 C11 C12 C7 0.2(5) . . . . ?
C38 C37 O1 Rh1 7.4(5) . . . . ?
C36 C37 O1 Rh1 -173.1(2) . . . . ?
C3 C2 N1 C6 -55.4(4) . . . . ?
C3 C2 N1 P1 136.2(3) . . . . ?
C1 P1 N1 C2 -28.0(3) . . . . ?
C7 P1 N1 C2 102.5(3) . . . . ?
C13 P1 N1 C2 -148.3(3) . . . . ?
C1 P1 N1 C6 164.5(3) . . . . ?
C7 P1 N1 C6 -65.1(3) . . . . ?
C13 P1 N1 C6 44.1(3) . . . . ?
N1 P1 C1 P2 106.9(2) . . . . ?
C7 P1 C1 P2 -20.2(3) . . . . ?
C13 P1 C1 P2 -138.9(2) . . . . ?
N1 P1 C1 Rh1 -78.04(19) . . . . ?
C7 P1 C1 Rh1 154.79(15) . . . . ?
C13 P1 C1 Rh1 36.2(2) . . . . ?
N2 P2 C1 P1 108.5(2) . . . . ?
C30 P2 C1 P1 -17.7(3) . . . . ?
C24 P2 C1 P1 -137.3(2) . . . . ?
N2 P2 C1 Rh1 -66.49(19) . . . . ?
C30 P2 C1 Rh1 167.39(15) . . . . ?
C24 P2 C1 Rh1 47.8(2) . . . . ?
C31 C32 C33 C34 0.7(7) . . . . ?
C34 C35 C30 C31 -0.4(5) . . . . ?
C34 C35 C30 P2 -179.5(3) . . . . ?
N2 P2 C30 C31 175.0(3) . . . . ?
C1 P2 C30 C31 -56.4(3) . . . . ?
C24 P2 C30 C31 67.0(3) . . . . ?
N2 P2 C30 C35 -6.0(3) . . . . ?
C1 P2 C30 C35 122.6(3) . . . . ?
C24 P2 C30 C35 -114.0(3) . . . . ?
C17 C18 C13 C14 -2.9(5) . . . . ?
C17 C18 C13 P1 174.8(3) . . . . ?
N1 P1 C13 C14 -126.6(3) . . . . ?
C1 P1 C13 C14 111.8(3) . . . . ?
C7 P1 C13 C14 -13.5(3) . . . . ?
N1 P1 C13 C18 55.9(3) . . . . ?
C1 P1 C13 C18 -65.7(3) . . . . ?
C7 P1 C13 C18 169.0(3) . . . . ?
O1 C37 C38 C39 1.9(7) . . . . ?
C36 C37 C38 C39 -177.6(4) . . . . ?
C27 C26 C25 C24 -0.1(6) . . . . ?
Rh1 O2 C39 C38 -3.1(6) . . . . ?
Rh1 O2 C39 C40 178.3(3) . . . . ?
C37 C38 C39 O2 -4.3(7) . . . . ?
C37 C38 C39 C40 174.3(4) . . . . ?
C26 C25 C24 C29 2.7(5) . . . . ?
C26 C25 C24 P2 -175.1(3) . . . . ?
N2 P2 C24 C25 -126.1(3) . . . . ?
C1 P2 C24 C25 112.1(3) . . . . ?
C30 P2 C24 C25 -12.5(3) . . . . ?
N2 P2 C24 C29 56.1(3) . . . . ?
C1 P2 C24 C29 -65.7(3) . . . . ?
C30 P2 C24 C29 169.7(3) . . . . ?
C30 C35 C34 C33 1.5(6) . . . . ?
C32 C33 C34 C35 -1.6(7) . . . . ?
C33 C32 C31 C30 0.3(6) . . . . ?
C35 C30 C31 C32 -0.5(5) . . . . ?
P2 C30 C31 C32 178.5(3) . . . . ?
C3 C4 C5 C6 55.5(4) . . . . ?
C11 C12 C7 C8 0.4(5) . . . . ?
C11 C12 C7 P1 -177.1(3) . . . . ?
C9 C8 C7 C12 -0.2(5) . . . . ?
C9 C8 C7 P1 177.2(3) . . . . ?
N1 P1 C7 C12 173.4(3) . . . . ?
C1 P1 C7 C12 -57.1(3) . . . . ?
C13 P1 C7 C12 66.0(3) . . . . ?
N1 P1 C7 C8 -4.0(3) . . . . ?
C1 P1 C7 C8 125.5(3) . . . . ?
C13 P1 C7 C8 -111.5(3) . . . . ?
C75 C76 C71 C72 -1.7(5) . . . . ?
C75 C76 C71 P4 -178.4(3) . . . . ?
N1 C2 C3 C4 54.3(4) . . . . ?
C5 C4 C3 C2 -54.9(4) . . . . ?
C42 P3 N3 C47 30.1(3) . . . . ?
C48 P3 N3 C47 -99.4(3) . . . . ?
C54 P3 N3 C47 150.1(3) . . . . ?
C42 P3 N3 C43 -165.1(3) . . . . ?
C48 P3 N3 C43 65.3(4) . . . . ?
C54 P3 N3 C43 -45.2(4) . . . . ?
Rh2 O4 C78 C79 -6.3(5) . . . . ?
Rh2 O4 C78 C77 173.7(2) . . . . ?
C64 N4 P4 C42 -166.9(3) . . . . ?
C60 N4 P4 C42 30.3(3) . . . . ?
C64 N4 P4 C71 64.1(3) . . . . ?
C60 N4 P4 C71 -98.8(3) . . . . ?
C64 N4 P4 C65 -47.8(3) . . . . ?
C60 N4 P4 C65 149.3(2) . . . . ?
C72 C71 P4 N4 9.7(3) . . . . ?
C76 C71 P4 N4 -173.6(3) . . . . ?
C72 C71 P4 C42 -118.8(3) . . . . ?
C76 C71 P4 C42 57.9(3) . . . . ?
C72 C71 P4 C65 118.0(3) . . . . ?
C76 C71 P4 C65 -65.3(3) . . . . ?
C66 C65 P4 N4 -52.4(3) . . . . ?
C70 C65 P4 N4 133.5(3) . . . . ?
C66 C65 P4 C42 69.0(3) . . . . ?
C70 C65 P4 C42 -105.1(3) . . . . ?
C66 C65 P4 C71 -165.2(2) . . . . ?
C70 C65 P4 C71 20.7(3) . . . . ?
C56 C55 C54 C59 -3.4(5) . . . . ?
C56 C55 C54 P3 173.1(3) . . . . ?
N3 P3 C54 C55 129.5(3) . . . . ?
C42 P3 C54 C55 -108.7(3) . . . . ?
C48 P3 C54 C55 16.7(3) . . . . ?
N3 P3 C54 C59 -54.0(3) . . . . ?
C42 P3 C54 C59 67.8(3) . . . . ?
C48 P3 C54 C59 -166.8(3) . . . . ?
C2 N1 C6 C5 57.0(4) . . . . ?
P1 N1 C6 C5 -134.3(3) . . . . ?
C4 C5 C6 N1 -55.9(4) . . . . ?
N3 P3 C48 C49 -174.6(3) . . . . ?
C42 P3 C48 C49 56.6(3) . . . . ?
C54 P3 C48 C49 -66.2(3) . . . . ?
N3 P3 C48 C53 6.2(3) . . . . ?
C42 P3 C48 C53 -122.6(3) . . . . ?
C54 P3 C48 C53 114.5(3) . . . . ?
N4 P4 C42 P3 -106.8(2) . . . . ?
C71 P4 C42 P3 18.6(3) . . . . ?
C65 P4 C42 P3 139.6(2) . . . . ?
N4 P4 C42 Rh2 76.58(19) . . . . ?
C71 P4 C42 Rh2 -158.08(15) . . . . ?
C65 P4 C42 Rh2 -37.1(2) . . . . ?
N3 P3 C42 P4 -107.0(2) . . . . ?
C48 P3 C42 P4 18.9(3) . . . . ?
C54 P3 C42 P4 138.4(2) . . . . ?
N3 P3 C42 Rh2 69.63(19) . . . . ?
C48 P3 C42 Rh2 -164.46(15) . . . . ?
C54 P3 C42 Rh2 -44.9(2) . . . . ?
C76 C71 C72 C73 1.6(5) . . . . ?
P4 C71 C72 C73 178.4(3) . . . . ?
C70 C65 C66 C67 2.7(5) . . . . ?
P4 C65 C66 C67 -171.7(3) . . . . ?
C18 C13 C14 C15 3.5(5) . . . . ?
P1 C13 C14 C15 -174.0(3) . . . . ?
C16 C15 C14 C13 -1.2(6) . . . . ?
O4 C78 C79 C80 -0.2(6) . . . . ?
C77 C78 C79 C80 179.8(4) . . . . ?
C14 C15 C16 C17 -1.8(7) . . . . ?
Rh2 O5 C80 C79 -1.2(5) . . . . ?
Rh2 O5 C80 C81 177.8(2) . . . . ?
C78 C79 C80 O5 4.4(6) . . . . ?
C78 C79 C80 C81 -174.6(3) . . . . ?
C23 N2 C19 C20 57.4(4) . . . . ?
P2 N2 C19 C20 -136.6(3) . . . . ?
C21 C20 C19 N2 -56.6(5) . . . . ?
C43 N3 C47 C46 55.4(4) . . . . ?
P3 N3 C47 C46 -138.7(3) . . . . ?
C65 C66 C67 C68 -1.9(6) . . . . ?
C53 C48 C49 C50 -1.5(5) . . . . ?
P3 C48 C49 C50 179.2(3) . . . . ?
C66 C65 C70 C69 -2.7(5) . . . . ?
P4 C65 C70 C69 171.2(3) . . . . ?
C55 C54 C59 C58 3.8(5) . . . . ?
P3 C54 C59 C58 -172.9(3) . . . . ?
C54 C59 C58 C57 -1.8(6) . . . . ?
C64 N4 C60 C61 55.4(4) . . . . ?
P4 N4 C60 C61 -140.5(3) . . . . ?
C48 C49 C50 C51 0.4(6) . . . . ?
C73 C74 C75 C76 -0.3(6) . . . . ?
C71 C76 C75 C74 1.1(5) . . . . ?
C19 C20 C21 C22 54.9(5) . . . . ?
C23 C22 C21 C20 -54.3(5) . . . . ?
C60 N4 C64 C63 -56.1(4) . . . . ?
P4 N4 C64 C63 139.6(3) . . . . ?
C62 C63 C64 N4 55.3(4) . . . . ?
C19 N2 C23 C22 -56.3(4) . . . . ?
P2 N2 C23 C22 137.6(3) . . . . ?
C21 C22 C23 N2 54.9(4) . . . . ?
C59 C58 C57 C56 -0.6(6) . . . . ?
C25 C26 C27 C28 -1.8(6) . . . . ?
N4 C60 C61 C62 -54.1(4) . . . . ?
C26 C27 C28 C29 1.1(6) . . . . ?
C64 C63 C62 C61 -54.5(4) . . . . ?
C60 C61 C62 C63 54.1(5) . . . . ?
C27 C28 C29 C24 1.6(6) . . . . ?
C25 C24 C29 C28 -3.4(5) . . . . ?
P2 C24 C29 C28 174.5(3) . . . . ?
C49 C50 C51 C52 0.5(7) . . . . ?
N3 C47 C46 C45 -54.7(5) . . . . ?
C44 C45 C46 C47 55.1(6) . . . . ?
C47 N3 C43 C44 -56.2(5) . . . . ?
P3 N3 C43 C44 137.7(3) . . . . ?
C11 C10 C9 C8 1.2(6) . . . . ?
C7 C8 C9 C10 -0.6(6) . . . . ?
C50 C51 C52 C53 -0.3(8) . . . . ?
N3 C43 C44 C45 56.2(6) . . . . ?
C46 C45 C44 C43 -56.0(6) . . . . ?
C51 C52 C53 C48 -0.9(7) . . . . ?
C49 C48 C53 C52 1.7(6) . . . . ?
P3 C48 C53 C52 -179.0(3) . . . . ?
C58 C57 C56 C55 1.0(6) . . . . ?
C54 C55 C56 C57 1.1(6) . . . . ?
C71 C72 C73 C74 -0.9(6) . . . . ?
C75 C74 C73 C72 0.2(6) . . . . ?
C13 C18 C17 C16 -0.1(6) . . . . ?
C15 C16 C17 C18 2.4(7) . . . . ?
C66 C67 C68 C69 1.0(6) . . . . ?
C65 C70 C69 C68 1.9(7) . . . . ?
C67 C68 C69 C70 -1.0(7) . . . . ?
